data_2011418
loop_
_publ_author_name
'Gerkin, Roger E.'

_publ_section_title
;
 Hydrogen bonds and C---H&#x00B7;&#x00B7;&#x00B7;O interactions in
 <i>N</i>-(2-hydroxy-1,1-dimethylethyl)benzamide at 150K
;
_journal_issue 10
_journal_name_full 'Acta Crystallographica Section C'
_journal_page_first 1218
_journal_page_last 1219
_journal_paper_doi 10.1107/S0108270100007629
_journal_volume 56
_journal_year 2000
_chemical_formula_moiety 'C11 H15 N1 O2'
_chemical_formula_sum 'C11 H15 N O2'
_chemical_formula_weight 193.24
_chemical_name_common
;
N-(2-hydroxy-1,1-dimethylethyl)benzamide
;
_chemical_name_systematic
;
N-(2-hydroxy-1,1-dimethylethyl)benzamide
;
_space_group_IT_number 14
_symmetry_cell_setting monoclinic
_symmetry_space_group_name_Hall '-P 2yn'
_symmetry_space_group_name_H-M 'P 1 21/n 1'
_cell_angle_alpha 90
_cell_angle_beta 112.2995(11)
_cell_angle_gamma 90
_cell_formula_units_Z 4
_cell_length_a 10.4286(2)
_cell_length_b 9.1195(2)
_cell_length_c 11.3748(2)
_cell_measurement_reflns_used 22319
_cell_measurement_temperature 150
_cell_measurement_theta_max 27.48
_cell_measurement_theta_min 1.93
_cell_volume 1000.88(3)
_computing_cell_refinement 'DENZO-SMN (Otwinowski & Minor, 1997)'
_computing_data_collection 'COLLECT (Nonius, 1999)'
_computing_data_reduction DENZO-SMN
_computing_molecular_graphics 'ORTEPII (Johnson, 1976)'
_computing_publication_material 'TEXSAN and PLATON (Spek, 1990)'
_computing_structure_refinement 'TEXSAN (Molecular Structure Corporation, 1992-1997)'
_computing_structure_solution 'SHELXS86 (Sheldrick, 1990)'
_diffrn_ambient_temperature 150
_diffrn_measured_fraction_theta_max 1.000
_diffrn_measurement_device_type 'Nonius KappaCCD'
_diffrn_measurement_method '\w scans with \k offsets'
_diffrn_radiation_monochromator graphite
_diffrn_radiation_source 'X-ray tube'
_diffrn_radiation_type MoK\a
_diffrn_radiation_wavelength .71073
_diffrn_reflns_av_R_equivalents .032
_diffrn_reflns_limit_h_max 13
_diffrn_reflns_limit_h_min -13
_diffrn_reflns_limit_k_max 11
_diffrn_reflns_limit_k_min -11
_diffrn_reflns_limit_l_max 14
_diffrn_reflns_limit_l_min -14
_diffrn_reflns_number 22319
_diffrn_reflns_theta_max 27.48
_exptl_absorpt_coefficient_mu .088
_exptl_absorpt_correction_type none
_exptl_crystal_colour colourless
_exptl_crystal_density_diffrn 1.282
_exptl_crystal_density_meas ?
_exptl_crystal_description 'cut column'
_exptl_crystal_F_000 416
_exptl_crystal_size_max .35
_exptl_crystal_size_mid .27
_exptl_crystal_size_min .27
_refine_diff_density_max .23
_refine_diff_density_min -.22
_refine_ls_goodness_of_fit_ref 1.97
_refine_ls_hydrogen_treatment mixed
_refine_ls_matrix_type full
_refine_ls_number_parameters 167
_refine_ls_number_reflns 2293
_refine_ls_R_factor_gt .038
_refine_ls_shift/su_max <0.001
_refine_ls_structure_factor_coef Fsqd
_refine_ls_weighting_details 'calc w = 1/[\s^2^~cs~ + (0.032I)^2^]'
_refine_ls_weighting_scheme sigma
_refine_ls_wR_factor_ref .098
_reflns_number_gt 1936
_reflns_number_total 2293
_reflns_threshold_expression I>2\s(I)
_cod_data_source_file fr1281.cif
_cod_data_source_block I
_cod_depositor_comments
;
The following automatic conversions were performed:

'_exptl_crystal_density_meas' value 'not measured' was changed to '?'
- the value is perceived as not measured.

Automatic conversion script
Id: cif_fix_values 3008 2015-01-20 13:52:24Z robertas 
;
_cod_original_sg_symbol_H-M 'P 21/n'
_cod_original_formula_sum 'C11 H15 N1 O2'
_cod_database_code 2011418
_cod_database_fobs_code 2011418

loop_
_symmetry_equiv_pos_as_xyz
'  +x,  +y,  +z'
1/2-x,1/2+y,1/2-z
'  -x,  -y,  -z'
1/2+x,1/2-y,1/2+z

loop_
_atom_site_label
_atom_site_fract_x
_atom_site_fract_y
_atom_site_fract_z
_atom_site_U_iso_or_equiv
_atom_site_adp_type
_atom_site_calc_flag
_atom_site_calc_attached_atom
_atom_site_refinement_flags
_atom_site_occupancy
O1 .38115(7) .94206(8) .59498(6) .0300(2) Uani d ? . 1.000
O2 .19580(8) .73133(9) .54108(7) .0339(2) Uani d ? . 1.000
N1 .47517(9) .80918(9) .77665(8) .0222(2) Uani d ? . 1.000
C1 .55789(10) 1.05709(11) .76738(9) .0209(3) Uani d ? . 1.000
C2 .61404(10) 1.08217(11) .89781(9) .0251(3) Uani d ? . 1.000
C3 .69892(11) 1.20288(12) .94623(9) .0282(3) Uani d ? . 1.000
C4 .72969(11) 1.29820(11) .86598(10) .0282(3) Uani d ? . 1.000
C5 .67476(11) 1.27313(12) .73615(10) .0274(3) Uani d ? . 1.000
C6 .58854(10) 1.15414(11) .68683(9) .0246(3) Uani d ? . 1.000
C7 .46428(10) .93037(11) .70703(9) .0217(3) Uani d ? . 1.000
C8 .40992(10) .66479(11) .72703(9) .0216(3) Uani d ? . 1.000
C9 .25125(11) .67532(12) .66639(10) .0267(3) Uani d ? . 1.000
C10 .46951(12) .60438(13) .63300(10) .0280(3) Uani d ? . 1.000
C11 .44665(12) .56344(13) .84169(10) .0288(3) Uani d ? . 1.000
H1N1 .5361(13) .8083(14) .8512(12) .039(4) Uiso d ? . 1.000
H1O2 .2495(16) .8077(18) .5421(14) .070(5) Uiso d ? . 1.000
H2 .5937 1.0146 .9555 .030 Uiso c C2 . 1.000
H3 .7374 1.2207 1.0381 .034 Uiso c C3 . 1.000
H4 .7900 1.3829 .9008 .034 Uiso c C4 . 1.000
H5 .6970 1.3398 .6790 .033 Uiso c C5 . 1.000
H6 .5488 1.1380 .5948 .030 Uiso c C6 . 1.000
H9A .2203(11) .7366(13) .7255(10) .029(3) Uiso d ? . 1.000
H9B .2152(11) .5747(13) .6633(10) .026(3) Uiso d ? . 1.000
H10A .4260(12) .5107(15) .6003(10) .037(3) Uiso d ? . 1.000
H10B .4531(12) .6744(13) .5606(10) .033(3) Uiso d ? . 1.000
H10C .5732(13) .5886(12) .6787(10) .033(3) Uiso d ? . 1.000
H11A .4125(12) .4573(15) .8106(10) .038(3) Uiso d ? . 1.000
H11B .5461(14) .5600(14) .8882(11) .043(3) Uiso d ? . 1.000
H11C .4041(13) .5977(14) .9010(11) .043(3) Uiso d ? . 1.000

loop_
_atom_site_aniso_label
_atom_site_aniso_U_11
_atom_site_aniso_U_22
_atom_site_aniso_U_33
_atom_site_aniso_U_12
_atom_site_aniso_U_13
_atom_site_aniso_U_23
O1 .0337(4) .0274(4) .0192(4) -.0051(3) -.0009(3) .0043(3)
O2 .0291(5) .0295(5) .0275(4) -.0047(4) -.0068(3) .0054(3)
N1 .0233(5) .0206(5) .0165(4) -.0012(4) .0008(4) .0020(3)
C1 .0191(5) .0195(5) .0220(5) .0033(4) .0055(4) .0005(4)
C2 .0275(6) .0245(6) .0225(5) .0026(4) .0085(4) .0010(4)
C3 .0287(6) .0282(6) .0235(5) .0030(5) .0052(5) -.0063(4)
C4 .0240(6) .0204(6) .0362(6) .0004(4) .0069(5) -.0051(5)
C5 .0275(6) .0231(5) .0308(6) -.0001(4) .0102(5) .0022(4)
C6 .0264(6) .0230(6) .0221(5) .0026(4) .0066(4) .0018(4)
C7 .0231(5) .0225(5) .0181(5) .0012(4) .0064(4) .0014(4)
C8 .0230(5) .0188(5) .0193(5) -.0013(4) .0036(4) .0013(4)
C9 .0244(6) .0274(6) .0240(5) -.0011(5) .0043(5) .0006(5)
C10 .0316(6) .0235(6) .0287(6) -.0019(5) .0110(5) -.0023(5)
C11 .0322(7) .0237(6) .0248(5) -.0013(5) .0043(5) .0047(5)

loop_
_atom_type_symbol
_atom_type_scat_dispersion_real
_atom_type_scat_dispersion_imag
_atom_type_scat_source
H 0 0
;
Stewart, R. F., Davidson, E. R. & Simpson, W. T. (1965).
J. Chem. Phys. 42, 3174-3187.
;
C .003 .002
;
Creagh, D. C. & McAuley, W. J. (1992). International Tables for X-ray
Crystallography, Vol. C, pp. 219-222. Kluwer Academic Publishers, Dordrecht.
;
N .006 .003
;
Creagh, D. C. & McAuley, W. J. (1992). International Tables for X-ray
Crystallography, Vol. C, pp. 219-222. Kluwer Academic Publishers, Dordrecht.
;
O .011 .006
;
Creagh, D. C. & McAuley, W. J. (1992). International Tables for X-ray
Crystallography, Vol. C, pp. 219-222. Kluwer Academic Publishers, Dordrecht.
;

loop_
_geom_angle_atom_site_label_1
_geom_angle_atom_site_label_2
_geom_angle_atom_site_label_3
_geom_angle
_geom_angle_publ_flag
C9 O2 H1O2 104.7(9) no
C7 N1 C8 125.51(8) yes
C7 N1 H1N1 117.6(9) no
C8 N1 H1N1 115.7(9) no
C2 C1 C6 119.16(9) no
C2 C1 C7 123.49(9) yes
C6 C1 C7 117.36(8) yes
C1 C2 C3 120.00(9) no
C1 C2 H2 120.0 no
C3 C2 H2 120.0 no
C2 C3 C4 120.59(9) no
C2 C3 H3 119.7 no
C4 C3 H3 119.7 no
C3 C4 C5 119.61(10) no
C3 C4 H4 120.2 no
C5 C4 H4 120.2 no
C4 C5 C6 120.23(9) no
C4 C5 H5 119.9 no
C6 C5 H5 119.9 no
C1 C6 C5 120.41(9) no
C1 C6 H6 119.8 no
C5 C6 H6 119.8 no
O1 C7 N1 123.10(9) yes
O1 C7 C1 118.81(9) yes
N1 C7 C1 118.08(8) yes
N1 C8 C9 111.97(8) no
N1 C8 C10 109.55(8) no
N1 C8 C11 106.33(8) no
C9 C8 C10 111.29(8) no
C9 C8 C11 107.49(8) no
C10 C8 C11 110.07(9) no
O2 C9 C8 115.73(8) yes
O2 C9 H9B 107.2(6) no
O2 C9 H9A 110.9(6) no
C8 C9 H9B 106.8(6) no
C8 C9 H9A 107.2(6) no
H9B C9 H9A 108.8(9) no
C8 C10 H10B 110.9(6) no
C8 C10 H10C 109.2(6) no
C8 C10 H10A 109.2(6) no
H10B C10 H10C 109.1(9) no
H10B C10 H10A 109.6(9) no
H10C C10 H10A 108.8(9) no
C8 C11 H11B 110.8(7) no
C8 C11 H11C 111.1(7) no
C8 C11 H11A 109.2(6) no
H11B C11 H11C 107.6(9) no
H11B C11 H11A 108.1(10) no
H11C C11 H11A 109.9(10) no

loop_
_geom_bond_atom_site_label_1
_geom_bond_atom_site_label_2
_geom_bond_site_symmetry_1
_geom_bond_site_symmetry_2
_geom_bond_distance
_geom_bond_publ_flag
O1 C7 . . 1.2446(11) yes
O2 C9 . . 1.4148(13) yes
O2 H1O2 . . .890(16) no
N1 C7 . . 1.3391(12) yes
N1 C8 . . 1.4913(12) yes
N1 H1N1 . . .845(13) no
C1 C2 . . 1.3918(13) no
C1 C6 . . 1.3954(14) no
C1 C7 . . 1.5004(14) yes
C2 C3 . . 1.3888(15) no
C2 H2 . . .98 no
C3 C4 . . 1.3835(15) no
C3 H3 . . .98 no
C4 C5 . . 1.3853(15) no
C4 H4 . . .98 no
C5 C6 . . 1.3849(15) no
C5 H5 . . .98 no
C6 H6 . . .98 no
C8 C9 . . 1.5352(14) no
C8 C10 . . 1.5292(14) no
C8 C11 . . 1.5241(14) no
C9 H9B . . .987(11) no
C9 H9A . . 1.017(11) no
C10 H10A . . .973(13) no
C10 H10B . . 1.004(11) no
C10 H10C . . 1.016(12) no
C11 H11A . . 1.045(13) no
C11 H11B . . .969(13) no
C11 H11C . . .988(13) no

loop_
_geom_hbond_atom_site_label_D
_geom_hbond_atom_site_label_H
_geom_hbond_atom_site_label_A
_geom_hbond_site_symmetry_A
_geom_hbond_distance_DH
_geom_hbond_distance_HA
_geom_hbond_distance_DA
_geom_hbond_angle_DHA
_geom_hbond_publ_flag
O2 H1O2 O1 ? .89(2) 1.77(2) 2.6279(11) 161.8(14) yes
N1 H1N1 O2 4_565 .85(2) 2.20(2) 3.0374(11) 171.0(12) yes
C2 H2 O2 4_565 .98 2.52 3.2407(13) 131 yes
C4 H4 O1 4_575 .98 2.60 3.4305(12) 143 yes
C6 H6 O1 3_676 .98 2.63 3.4517(12) 141 yes
C11 H11B O2 4_565 .97(2) 2.65(2) 3.3054(14) 125.2(9) yes

loop_
_geom_torsion_atom_site_label_1
_geom_torsion_atom_site_label_2
_geom_torsion_atom_site_label_3
_geom_torsion_atom_site_label_4
_geom_torsion
_geom_torsion_publ_flag
O1 C7 N1 C8 10.89(16) no
O1 C7 C1 C2 154.49(10) no
O1 C7 C1 C6 -25.19(13) no
O2 C9 C8 N1 79.90(11) no
O2 C9 C8 C10 -43.09(13) no
O2 C9 C8 C11 -163.68(9) no
N1 C7 C1 C2 -25.98(14) no
N1 C7 C1 C6 154.33(9) no
C1 C2 C3 C4 -.70(15) no
C1 C6 C5 C4 -1.03(15) no
C1 C7 N1 C8 -168.61(9) no
C2 C1 C6 C5 .60(14) no
C2 C3 C4 C5 .27(15) no
C3 C2 C1 C6 .26(15) no
C3 C2 C1 C7 -179.42(9) no
C3 C4 C5 C6 .59(15) no
C5 C6 C1 C7 -179.70(9) no
C7 N1 C8 C9 -60.68(12) no
C7 N1 C8 C10 63.28(12) no
C7 N1 C8 C11 -177.80(9) no

loop_
_cod_related_entry_id
_cod_related_entry_database
_cod_related_entry_code
1 ChemSpider 555352
